data_1509711
loop_
_publ_author_name
'Bronger, W.'
'Huster, J.'
'Lenders, B.'

_publ_section_title
;
 Ba Ag2 S2, ein Thioargentat im Ca Al2 Si2-Strukturtyp
;
_journal_name_full 'Zeitschrift fuer Anorganische und Allgemeine Chemie'
_journal_page_first 1357
_journal_page_last 1360
_journal_paper_doi 10.1002/zaac.19976230906
_journal_volume 623
_journal_year 1997
_chemical_formula_sum 'Ag2 Ba S2'
_chemical_name_systematic 'Ba (Ag2 S2)'
_space_group_IT_number 164
_symmetry_space_group_name_Hall '-P 3 2"'
_symmetry_space_group_name_H-M 'P -3 m 1'
_cell_angle_alpha 90
_cell_angle_beta 90
_cell_angle_gamma 120
_cell_formula_units_Z 1
_cell_length_a 4.386
_cell_length_b 4.386
_cell_length_c 7.194
_cell_volume 119.850
_citation_journal_id_ASTM ZAACAB
_cod_data_source_file silver2-3_18.cif
_cod_data_source_block Ag2Ba1S2
_cod_original_cell_volume 119.8501
_cod_original_formula_sum 'Ag2 Ba1 S2'
_cod_database_code 1509711

loop_
_symmetry_equiv_pos_as_xyz
x,y,z
-y,x-y,z
-x+y,-x,z
y,x,-z
-x,-x+y,-z
x-y,-y,-z
-x,-y,-z
y,-x+y,-z
x-y,x,-z
-y,-x,z
x,x-y,z
-x+y,y,z

loop_
_atom_site_label
_atom_site_type_symbol
_atom_site_fract_x
_atom_site_fract_y
_atom_site_fract_z
_atom_site_occupancy
_atom_site_U_iso_or_equiv
Ba1 Ba+2 0 0 0 1 0.0
Ag1 Ag+1 0.3333 0.6667 0.6225 1 0.0
S1 S-2 0.3333 0.6667 0.2529 1 0.0
